data_2238173
loop_
_publ_author_name
'Devi, Seenivasan Karthiga'
'Srinivasan, Thothadri'
'Rao, Jonnalagadda Naga Siva'
'Raghunathan, Raghavachary'
'Velmurugan, Devadasan'

_publ_section_title
;
 6-(4-Methoxyphenyl)-6a-nitro-6,6a,6b,7,8,9,10,12a-octahydrospiro[chromeno[3,4-<i>a</i>]indolizine-12,3'-indolin]-2'-one
;
_journal_coeditor_code HB7087
_journal_issue 7
_journal_name_full 'Acta Crystallographica Section E'
_journal_page_first o1047
_journal_paper_doi 10.1107/S1600536813015341
_journal_volume 69
_journal_year 2013
_chemical_formula_iupac 'C29 H27 N3 O5'
_chemical_formula_moiety 'C29 H27 N3 O5'
_chemical_formula_sum 'C29 H27 N3 O5'
_chemical_formula_weight 497.54
_chemical_name_systematic
6-(4-Methoxyphenyl)-6a-nitro-6,6a,6b,7,8,9,10,12a-octahydrospiro[chromeno[3,4-<i>a</i>]indolizine-12,3'-indolin]-2'-one
_space_group_IT_number 2
_symmetry_cell_setting triclinic
_symmetry_space_group_name_Hall '-P 1'
_symmetry_space_group_name_H-M 'P -1'
_atom_sites_solution_hydrogens geom
_atom_sites_solution_primary direct
_atom_sites_solution_secondary difmap
_audit_creation_method SHELXL-97
_cell_angle_alpha 68.6870(10)
_cell_angle_beta 88.2840(10)
_cell_angle_gamma 66.7570(10)
_cell_formula_units_Z 2
_cell_length_a 9.3438(3)
_cell_length_b 11.3626(4)
_cell_length_c 13.5713(4)
_cell_measurement_reflns_used 4964
_cell_measurement_temperature 293(2)
_cell_measurement_theta_max 26.42
_cell_measurement_theta_min 1.62
_cell_volume 1222.49(7)
_computing_cell_refinement 'SAINT (Bruker, 2008)'
_computing_data_collection 'APEX2 (Bruker, 2008)'
_computing_data_reduction 'SAINT (Bruker, 2008)'
_computing_molecular_graphics 'ORTEP-3 for Windows (Farrugia, 2012)'
_computing_publication_material 'SHELXL97 (Sheldrick, 2008) and PLATON (Spek, 2009)'
_computing_structure_refinement 'SHELXL97 (Sheldrick, 2008)'
_computing_structure_solution 'SHELXS97 (Sheldrick, 2008)'
_diffrn_ambient_temperature 293(2)
_diffrn_measured_fraction_theta_full 0.987
_diffrn_measured_fraction_theta_max 0.987
_diffrn_measurement_device_type 'Bruker SMART APEXII'
_diffrn_measurement_method '\w and \f scans'
_diffrn_radiation_monochromator graphite
_diffrn_radiation_source 'fine-focus sealed tube'
_diffrn_radiation_type MoK\a
_diffrn_radiation_wavelength 0.71073
_diffrn_reflns_av_R_equivalents 0.0265
_diffrn_reflns_av_sigmaI/netI 0.0201
_diffrn_reflns_limit_h_max 11
_diffrn_reflns_limit_h_min -11
_diffrn_reflns_limit_k_max 14
_diffrn_reflns_limit_k_min -14
_diffrn_reflns_limit_l_max 16
_diffrn_reflns_limit_l_min -16
_diffrn_reflns_number 17765
_diffrn_reflns_theta_full 26.42
_diffrn_reflns_theta_max 26.42
_diffrn_reflns_theta_min 1.62
_exptl_absorpt_coefficient_mu 0.094
_exptl_absorpt_correction_T_max 0.9815
_exptl_absorpt_correction_T_min 0.9725
_exptl_absorpt_correction_type multi-scan
_exptl_absorpt_process_details '(<i>SADABS</i>; Bruker, 2008)'
_exptl_crystal_colour Colourless
_exptl_crystal_density_diffrn 1.352
_exptl_crystal_density_method 'not measured'
_exptl_crystal_description Block
_exptl_crystal_F_000 524
_exptl_crystal_size_max 0.30
_exptl_crystal_size_mid 0.25
_exptl_crystal_size_min 0.20
_refine_diff_density_max 0.218
_refine_diff_density_min -0.227
_refine_ls_extinction_method none
_refine_ls_goodness_of_fit_ref 1.033
_refine_ls_hydrogen_treatment constr
_refine_ls_matrix_type full
_refine_ls_number_parameters 335
_refine_ls_number_reflns 4964
_refine_ls_number_restraints 0
_refine_ls_restrained_S_all 1.033
_refine_ls_R_factor_all 0.0503
_refine_ls_R_factor_gt 0.0421
_refine_ls_shift/su_max 0.000
_refine_ls_shift/su_mean 0.000
_refine_ls_structure_factor_coef Fsqd
_refine_ls_weighting_details 'calc w=1/[\s^2^(Fo^2^)+(0.0598P)^2^+0.2790P] where P=(Fo^2^+2Fc^2^)/3'
_refine_ls_weighting_scheme calc
_refine_ls_wR_factor_gt 0.1110
_refine_ls_wR_factor_ref 0.1191
_reflns_number_gt 4116
_reflns_number_total 4964
_reflns_threshold_expression I>2\s(I)
_cod_data_source_file hb7087.cif
_cod_data_source_block I
_cod_original_sg_symbol_Hall '-P 1 '
_cod_database_code 2238173
_cod_database_fobs_code 2238173

loop_
_symmetry_equiv_pos_as_xyz
'x, y, z'
'-x, -y, -z'

loop_
_atom_site_type_symbol
_atom_site_label
_atom_site_fract_x
_atom_site_fract_y
_atom_site_fract_z
_atom_site_U_iso_or_equiv
_atom_site_adp_type
_atom_site_calc_flag
_atom_site_refinement_flags
_atom_site_occupancy
_atom_site_symmetry_multiplicity
C C1 0.2341(3) 1.0337(2) 0.38130(16) 0.0993(8) Uani d . 1 1
H H1A 0.3106 1.0725 0.3690 0.149 Uiso calc R 1 1
H H1B 0.1336 1.1041 0.3434 0.149 Uiso calc R 1 1
H H1C 0.2654 0.9592 0.3564 0.149 Uiso calc R 1 1
C C2 0.3493(2) 0.87030(17) 0.55807(14) 0.0637(5) Uani d . 1 1
C C3 0.4983(2) 0.82230(18) 0.53115(14) 0.0682(5) Uani d . 1 1
H H3 0.5192 0.8662 0.4634 0.082 Uiso calc R 1 1
C C4 0.6175(2) 0.70767(16) 0.60584(13) 0.0592(4) Uani d . 1 1
H H4 0.7191 0.6778 0.5883 0.071 Uiso calc R 1 1
C C5 0.58892(17) 0.63663(15) 0.70583(11) 0.0455(3) Uani d . 1 1
C C6 0.43845(19) 0.68872(17) 0.73146(13) 0.0545(4) Uani d . 1 1
H H6 0.4165 0.6446 0.7988 0.065 Uiso calc R 1 1
C C7 0.3206(2) 0.80484(19) 0.65897(14) 0.0650(5) Uani d . 1 1
H H7 0.2207 0.8393 0.6783 0.078 Uiso calc R 1 1
C C8 0.72252(16) 0.51114(14) 0.78326(10) 0.0408(3) Uani d . 1 1
H H8 0.8151 0.5325 0.7724 0.049 Uiso calc R 1 1
C C9 0.77152(15) 0.36977(13) 0.77426(10) 0.0367(3) Uani d . 1 1
C C10 0.91910(15) 0.26057(13) 0.85468(10) 0.0366(3) Uani d . 1 1
H H10 0.9014 0.1758 0.8865 0.044 Uiso calc R 1 1
C C11 0.94489(16) 0.29989(14) 0.94587(10) 0.0397(3) Uani d . 1 1
C C12 1.07826(18) 0.21855(17) 1.02158(11) 0.0507(4) Uani d . 1 1
H H12 1.1586 0.1446 1.0117 0.061 Uiso calc R 1 1
C C13 1.0931(2) 0.2457(2) 1.11079(12) 0.0600(4) Uani d . 1 1
H H13 1.1843 0.1920 1.1595 0.072 Uiso calc R 1 1
C C14 0.9731(2) 0.35255(19) 1.12802(12) 0.0594(4) Uani d . 1 1
H H14 0.9817 0.3685 1.1896 0.071 Uiso calc R 1 1
C C15 0.8405(2) 0.43555(17) 1.05410(12) 0.0536(4) Uani d . 1 1
H H15 0.7598 0.5081 1.0652 0.064 Uiso calc R 1 1
C C16 0.82846(17) 0.40991(15) 0.96263(11) 0.0434(3) Uani d . 1 1
C C17 0.81967(15) 0.37337(14) 0.66400(10) 0.0383(3) Uani d . 1 1
H H17 0.8471 0.4528 0.6321 0.046 Uiso calc R 1 1
C C18 0.70480(18) 0.38308(17) 0.58150(11) 0.0499(4) Uani d . 1 1
H H18A 0.6086 0.4661 0.5662 0.060 Uiso calc R 1 1
H H18B 0.6790 0.3032 0.6082 0.060 Uiso calc R 1 1
C C19 0.7827(2) 0.38777(19) 0.48083(12) 0.0598(4) Uani d . 1 1
H H19A 0.7147 0.3871 0.4286 0.072 Uiso calc R 1 1
H H19B 0.7975 0.4731 0.4505 0.072 Uiso calc R 1 1
C C20 0.9400(2) 0.26524(19) 0.50478(13) 0.0596(4) Uani d . 1 1
H H20A 0.9914 0.2758 0.4409 0.071 Uiso calc R 1 1
H H20B 0.9232 0.1811 0.5244 0.071 Uiso calc R 1 1
C C21 1.04685(18) 0.25141(17) 0.59464(11) 0.0491(3) Uani d . 1 1
H H21A 1.1419 0.1668 0.6125 0.059 Uiso calc R 1 1
H H21B 1.0764 0.3292 0.5718 0.059 Uiso calc R 1 1
C C22 1.05240(15) 0.22993(13) 0.78451(10) 0.0366(3) Uani d . 1 1
C C23 1.18780(16) 0.08993(14) 0.83232(10) 0.0392(3) Uani d . 1 1
C C24 1.19077(18) -0.04125(15) 0.87141(11) 0.0470(3) Uani d . 1 1
H H24 1.0985 -0.0538 0.8694 0.056 Uiso calc R 1 1
C C25 1.3337(2) -0.15412(16) 0.91379(13) 0.0548(4) Uani d . 1 1
H H25 1.3372 -0.2432 0.9416 0.066 Uiso calc R 1 1
C C26 1.4710(2) -0.13609(17) 0.91531(14) 0.0615(4) Uani d . 1 1
H H26 1.5660 -0.2133 0.9431 0.074 Uiso calc R 1 1
C C27 1.46969(18) -0.00471(17) 0.87613(14) 0.0586(4) Uani d . 1 1
H H27 1.5621 0.0077 0.8773 0.070 Uiso calc R 1 1
C C28 1.32679(16) 0.10650(15) 0.83550(11) 0.0438(3) Uani d . 1 1
C C29 1.13735(15) 0.32878(14) 0.76355(10) 0.0389(3) Uani d . 1 1
N N1 0.64091(14) 0.31789(13) 0.79590(9) 0.0446(3) Uani d . 1 1
N N2 0.96439(13) 0.24825(11) 0.68832(8) 0.0386(3) Uani d . 1 1
N N3 1.29296(14) 0.24880(12) 0.79328(10) 0.0497(3) Uani d . 1 1
H H3A 1.3632 0.2813 0.7871 0.060 Uiso calc R 1 1
O O1 0.22311(19) 0.98242(14) 0.49209(11) 0.0914(5) Uani d . 1 1
O O2 0.69437(12) 0.49773(11) 0.89032(8) 0.0493(3) Uani d . 1 1
O O3 0.50728(14) 0.39968(14) 0.78486(14) 0.0836(4) Uani d . 1 1
O O4 0.67564(14) 0.19579(13) 0.81793(11) 0.0701(4) Uani d . 1 1
O O5 1.07592(12) 0.45448(10) 0.72573(8) 0.0485(3) Uani d . 1 1

loop_
_atom_site_aniso_label
_atom_site_aniso_U_11
_atom_site_aniso_U_22
_atom_site_aniso_U_33
_atom_site_aniso_U_12
_atom_site_aniso_U_13
_atom_site_aniso_U_23
C1 0.128(2) 0.0676(13) 0.0613(12) -0.0123(13) -0.0229(13) -0.0090(10)
C2 0.0710(11) 0.0486(9) 0.0556(10) -0.0075(8) -0.0074(8) -0.0206(7)
C3 0.0848(13) 0.0505(9) 0.0519(9) -0.0195(9) 0.0094(9) -0.0099(7)
C4 0.0602(10) 0.0478(8) 0.0600(10) -0.0199(7) 0.0149(8) -0.0135(7)
C5 0.0483(8) 0.0446(7) 0.0462(8) -0.0193(6) 0.0045(6) -0.0199(6)
C6 0.0531(9) 0.0602(9) 0.0457(8) -0.0154(7) 0.0068(7) -0.0241(7)
C7 0.0541(10) 0.0673(11) 0.0596(10) -0.0054(8) 0.0015(8) -0.0304(8)
C8 0.0400(7) 0.0477(7) 0.0402(7) -0.0220(6) 0.0063(6) -0.0187(6)
C9 0.0339(6) 0.0453(7) 0.0378(7) -0.0239(6) 0.0051(5) -0.0151(5)
C10 0.0362(7) 0.0427(7) 0.0359(6) -0.0236(6) 0.0053(5) -0.0125(5)
C11 0.0420(7) 0.0513(8) 0.0331(6) -0.0291(6) 0.0071(5) -0.0134(6)
C12 0.0474(8) 0.0644(9) 0.0392(7) -0.0252(7) 0.0042(6) -0.0161(7)
C13 0.0591(10) 0.0822(12) 0.0394(8) -0.0333(9) -0.0015(7) -0.0187(8)
C14 0.0792(12) 0.0772(11) 0.0373(8) -0.0457(10) 0.0069(8) -0.0236(7)
C15 0.0669(10) 0.0598(9) 0.0446(8) -0.0330(8) 0.0120(7) -0.0241(7)
C16 0.0484(8) 0.0513(8) 0.0378(7) -0.0288(7) 0.0068(6) -0.0158(6)
C17 0.0380(7) 0.0444(7) 0.0362(6) -0.0213(6) 0.0051(5) -0.0146(5)
C18 0.0468(8) 0.0604(9) 0.0435(8) -0.0216(7) -0.0022(6) -0.0209(7)
C19 0.0664(11) 0.0727(11) 0.0398(8) -0.0267(9) 0.0001(7) -0.0228(7)
C20 0.0666(11) 0.0744(11) 0.0442(8) -0.0288(9) 0.0105(7) -0.0301(8)
C21 0.0486(8) 0.0600(9) 0.0450(8) -0.0253(7) 0.0138(6) -0.0243(7)
C22 0.0360(7) 0.0426(7) 0.0376(6) -0.0234(6) 0.0056(5) -0.0144(5)
C23 0.0392(7) 0.0450(7) 0.0379(7) -0.0217(6) 0.0059(5) -0.0160(5)
C24 0.0510(8) 0.0494(8) 0.0487(8) -0.0293(7) 0.0091(6) -0.0182(6)
C25 0.0640(10) 0.0435(8) 0.0549(9) -0.0243(7) 0.0090(7) -0.0145(7)
C26 0.0498(9) 0.0505(9) 0.0681(11) -0.0124(7) 0.0006(8) -0.0138(8)
C27 0.0394(8) 0.0575(9) 0.0737(11) -0.0205(7) 0.0006(7) -0.0184(8)
C28 0.0390(7) 0.0470(8) 0.0484(8) -0.0220(6) 0.0055(6) -0.0169(6)
C29 0.0387(7) 0.0455(7) 0.0396(7) -0.0244(6) 0.0089(5) -0.0164(6)
N1 0.0391(6) 0.0572(7) 0.0465(6) -0.0290(6) 0.0070(5) -0.0194(5)
N2 0.0374(6) 0.0472(6) 0.0363(6) -0.0217(5) 0.0050(5) -0.0167(5)
N3 0.0365(6) 0.0502(7) 0.0676(8) -0.0271(5) 0.0056(6) -0.0181(6)
O1 0.0928(11) 0.0680(8) 0.0653(8) 0.0075(7) -0.0170(7) -0.0163(7)
O2 0.0470(6) 0.0582(6) 0.0428(5) -0.0181(5) 0.0061(4) -0.0235(5)
O3 0.0361(6) 0.0715(8) 0.1459(13) -0.0282(6) 0.0131(7) -0.0380(8)
O4 0.0591(7) 0.0610(7) 0.1013(10) -0.0415(6) 0.0089(7) -0.0243(7)
O5 0.0477(6) 0.0437(6) 0.0584(6) -0.0260(5) 0.0113(5) -0.0166(5)

loop_
_atom_type_symbol
_atom_type_description
_atom_type_scat_dispersion_real
_atom_type_scat_dispersion_imag
_atom_type_scat_source
C C 0.0033 0.0016 'International Tables Vol C Tables 4.2.6.8 and 6.1.1.4'
H H 0.0000 0.0000 'International Tables Vol C Tables 4.2.6.8 and 6.1.1.4'
N N 0.0061 0.0033 'International Tables Vol C Tables 4.2.6.8 and 6.1.1.4'
O O 0.0106 0.0060 'International Tables Vol C Tables 4.2.6.8 and 6.1.1.4'

loop_
_geom_angle_atom_site_label_1
_geom_angle_atom_site_label_2
_geom_angle_atom_site_label_3
_geom_angle
O1 C1 H1A 109.5
O1 C1 H1B 109.5
H1A C1 H1B 109.5
O1 C1 H1C 109.5
H1A C1 H1C 109.5
H1B C1 H1C 109.5
O1 C2 C3 124.88(18)
O1 C2 C7 115.56(17)
C3 C2 C7 119.55(16)
C2 C3 C4 119.46(17)
C2 C3 H3 120.3
C4 C3 H3 120.3
C5 C4 C3 121.68(16)
C5 C4 H4 119.2
C3 C4 H4 119.2
C6 C5 C4 117.54(14)
C6 C5 C8 122.97(13)
C4 C5 C8 119.43(14)
C7 C6 C5 121.09(16)
C7 C6 H6 119.5
C5 C6 H6 119.5
C2 C7 C6 120.55(17)
C2 C7 H7 119.7
C6 C7 H7 119.7
O2 C8 C5 109.55(11)
O2 C8 C9 109.49(11)
C5 C8 C9 119.53(11)
O2 C8 H8 105.8
C5 C8 H8 105.8
C9 C8 H8 105.8
N1 C9 C8 112.02(11)
N1 C9 C17 108.63(10)
C8 C9 C17 112.21(11)
N1 C9 C10 108.43(10)
C8 C9 C10 110.21(10)
C17 C9 C10 105.04(10)
C11 C10 C9 113.46(11)
C11 C10 C22 118.45(10)
C9 C10 C22 104.58(10)
C11 C10 H10 106.5
C9 C10 H10 106.5
C22 C10 H10 106.5
C16 C11 C12 117.84(13)
C16 C11 C10 120.54(12)
C12 C11 C10 121.28(13)
C13 C12 C11 121.10(15)
C13 C12 H12 119.5
C11 C12 H12 119.5
C12 C13 C14 120.11(15)
C12 C13 H13 119.9
C14 C13 H13 119.9
C15 C14 C13 120.08(14)
C15 C14 H14 120.0
C13 C14 H14 120.0
C14 C15 C16 119.42(15)
C14 C15 H15 120.3
C16 C15 H15 120.3
O2 C16 C11 121.60(12)
O2 C16 C15 117.02(13)
C11 C16 C15 121.37(14)
N2 C17 C18 110.64(11)
N2 C17 C9 104.11(10)
C18 C17 C9 119.60(11)
N2 C17 H17 107.3
C18 C17 H17 107.3
C9 C17 H17 107.3
C17 C18 C19 107.80(12)
C17 C18 H18A 110.1
C19 C18 H18A 110.1
C17 C18 H18B 110.1
C19 C18 H18B 110.1
H18A C18 H18B 108.5
C20 C19 C18 111.05(13)
C20 C19 H19A 109.4
C18 C19 H19A 109.4
C20 C19 H19B 109.4
C18 C19 H19B 109.4
H19A C19 H19B 108.0
C19 C20 C21 112.21(13)
C19 C20 H20A 109.2
C21 C20 H20A 109.2
C19 C20 H20B 109.2
C21 C20 H20B 109.2
H20A C20 H20B 107.9
N2 C21 C20 109.45(12)
N2 C21 H21A 109.8
C20 C21 H21A 109.8
N2 C21 H21B 109.8
C20 C21 H21B 109.8
H21A C21 H21B 108.2
N2 C22 C23 112.92(11)
N2 C22 C10 100.87(10)
C23 C22 C10 115.71(10)
N2 C22 C29 113.85(10)
C23 C22 C29 101.58(10)
C10 C22 C29 112.49(10)
C24 C23 C28 119.79(13)
C24 C23 C22 130.71(12)
C28 C23 C22 109.49(11)
C23 C24 C25 118.73(14)
C23 C24 H24 120.6
C25 C24 H24 120.6
C26 C25 C24 120.80(14)
C26 C25 H25 119.6
C24 C25 H25 119.6
C25 C26 C27 121.06(15)
C25 C26 H26 119.5
C27 C26 H26 119.5
C28 C27 C26 117.54(15)
C28 C27 H27 121.2
C26 C27 H27 121.2
C27 C28 C23 122.06(13)
C27 C28 N3 128.86(13)
C23 C28 N3 109.08(12)
O5 C29 N3 126.03(12)
O5 C29 C22 126.45(12)
N3 C29 C22 107.51(11)
O3 N1 O4 122.10(12)
O3 N1 C9 119.37(12)
O4 N1 C9 118.39(12)
C17 N2 C21 111.30(11)
C17 N2 C22 107.05(10)
C21 N2 C22 116.93(10)
C29 N3 C28 112.30(11)
C29 N3 H3A 123.8
C28 N3 H3A 123.8
C2 O1 C1 118.13(17)
C16 O2 C8 112.06(10)

loop_
_geom_bond_atom_site_label_1
_geom_bond_atom_site_label_2
_geom_bond_distance
C1 O1 1.418(3)
C1 H1A 0.9600
C1 H1B 0.9600
C1 H1C 0.9600
C2 O1 1.365(2)
C2 C3 1.373(3)
C2 C7 1.377(3)
C3 C4 1.388(2)
C3 H3 0.9300
C4 C5 1.384(2)
C4 H4 0.9300
C5 C6 1.383(2)
C5 C8 1.5101(19)
C6 C7 1.377(2)
C6 H6 0.9300
C7 H7 0.9300
C8 O2 1.4321(16)
C8 C9 1.5374(19)
C8 H8 0.9800
C9 N1 1.5309(16)
C9 C17 1.5404(18)
C9 C10 1.5452(17)
C10 C11 1.5146(18)
C10 C22 1.5516(18)
C10 H10 0.9800
C11 C16 1.384(2)
C11 C12 1.3929(19)
C12 C13 1.377(2)
C12 H12 0.9300
C13 C14 1.379(3)
C13 H13 0.9300
C14 C15 1.376(2)
C14 H14 0.9300
C15 C16 1.391(2)
C15 H15 0.9300
C16 O2 1.3797(17)
C17 N2 1.4584(17)
C17 C18 1.5187(18)
C17 H17 0.9800
C18 C19 1.522(2)
C18 H18A 0.9700
C18 H18B 0.9700
C19 C20 1.513(2)
C19 H19A 0.9700
C19 H19B 0.9700
C20 C21 1.523(2)
C20 H20A 0.9700
C20 H20B 0.9700
C21 N2 1.4634(18)
C21 H21A 0.9700
C21 H21B 0.9700
C22 N2 1.4681(16)
C22 C23 1.5041(19)
C22 C29 1.5590(17)
C23 C24 1.3774(19)
C23 C28 1.3879(19)
C24 C25 1.385(2)
C24 H24 0.9300
C25 C26 1.378(2)
C25 H25 0.9300
C26 C27 1.386(2)
C26 H26 0.9300
C27 C28 1.375(2)
C27 H27 0.9300
C28 N3 1.4060(18)
C29 O5 1.2126(16)
C29 N3 1.3522(18)
N1 O3 1.1997(17)
N1 O4 1.2118(16)
N3 H3A 0.8600

loop_
_geom_hbond_atom_site_label_D
_geom_hbond_atom_site_label_H
_geom_hbond_atom_site_label_A
_geom_hbond_site_symmetry_A
_geom_hbond_distance_DH
_geom_hbond_distance_HA
_geom_hbond_distance_DA
_geom_hbond_angle_DHA
N3 H3A O3 1_655 0.86 2.24 3.085(2) 167
C14 H14 O5 2_767 0.93 2.54 3.358(2) 147
C8 H8 O5 . 0.98 2.40 3.234(2) 143

loop_
_geom_torsion_atom_site_label_1
_geom_torsion_atom_site_label_2
_geom_torsion_atom_site_label_3
_geom_torsion_atom_site_label_4
_geom_torsion
O1 C2 C3 C4 179.39(17)
C7 C2 C3 C4 0.6(3)
C2 C3 C4 C5 2.6(3)
C3 C4 C5 C6 -3.7(3)
C3 C4 C5 C8 178.97(15)
C4 C5 C6 C7 1.7(2)
C8 C5 C6 C7 178.92(15)
O1 C2 C7 C6 178.54(17)
C3 C2 C7 C6 -2.5(3)
C5 C6 C7 C2 1.4(3)
C6 C5 C8 O2 -26.75(18)
C4 C5 C8 O2 150.40(14)
C6 C5 C8 C9 100.70(17)
C4 C5 C8 C9 -82.15(18)
O2 C8 C9 N1 63.21(13)
C5 C8 C9 N1 -64.26(16)
O2 C8 C9 C17 -174.28(10)
C5 C8 C9 C17 58.25(16)
O2 C8 C9 C10 -57.60(13)
C5 C8 C9 C10 174.92(11)
N1 C9 C10 C11 -102.41(12)
C8 C9 C10 C11 20.53(14)
C17 C9 C10 C11 141.59(11)
N1 C9 C10 C22 127.09(10)
C8 C9 C10 C22 -109.97(11)
C17 C9 C10 C22 11.09(12)
C9 C10 C11 C16 11.56(17)
C22 C10 C11 C16 134.74(13)
C9 C10 C11 C12 -175.29(12)
C22 C10 C11 C12 -52.11(17)
C16 C11 C12 C13 0.7(2)
C10 C11 C12 C13 -172.64(14)
C11 C12 C13 C14 1.8(3)
C12 C13 C14 C15 -2.4(3)
C13 C14 C15 C16 0.5(2)
C12 C11 C16 O2 178.36(12)
C10 C11 C16 O2 -8.27(19)
C12 C11 C16 C15 -2.6(2)
C10 C11 C16 C15 170.76(12)
C14 C15 C16 O2 -178.89(13)
C14 C15 C16 C11 2.0(2)
N1 C9 C17 N2 -101.06(11)
C8 C9 C17 N2 134.53(11)
C10 C9 C17 N2 14.79(12)
N1 C9 C17 C18 23.05(16)
C8 C9 C17 C18 -101.35(14)
C10 C9 C17 C18 138.91(12)
N2 C17 C18 C19 -60.27(15)
C9 C17 C18 C19 178.82(12)
C17 C18 C19 C20 54.91(18)
C18 C19 C20 C21 -53.21(19)
C19 C20 C21 N2 53.69(18)
C11 C10 C22 N2 -160.01(11)
C9 C10 C22 N2 -32.51(12)
C11 C10 C22 C23 77.81(14)
C9 C10 C22 C23 -154.69(10)
C11 C10 C22 C29 -38.33(15)
C9 C10 C22 C29 89.17(12)
N2 C22 C23 C24 -59.95(18)
C10 C22 C23 C24 55.57(19)
C29 C22 C23 C24 177.72(14)
N2 C22 C23 C28 121.06(12)
C10 C22 C23 C28 -123.42(12)
C29 C22 C23 C28 -1.27(14)
C28 C23 C24 C25 0.4(2)
C22 C23 C24 C25 -178.55(13)
C23 C24 C25 C26 -1.1(2)
C24 C25 C26 C27 1.0(3)
C25 C26 C27 C28 -0.2(3)
C26 C27 C28 C23 -0.5(2)
C26 C27 C28 N3 178.64(15)
C24 C23 C28 C27 0.5(2)
C22 C23 C28 C27 179.58(14)
C24 C23 C28 N3 -178.85(12)
C22 C23 C28 N3 0.27(16)
N2 C22 C29 O5 58.98(18)
C23 C22 C29 O5 -179.33(13)
C10 C22 C29 O5 -54.99(17)
N2 C22 C29 N3 -119.81(12)
C23 C22 C29 N3 1.87(13)
C10 C22 C29 N3 126.22(12)
C8 C9 N1 O3 22.46(18)
C17 C9 N1 O3 -102.05(16)
C10 C9 N1 O3 144.30(14)
C8 C9 N1 O4 -161.64(12)
C17 C9 N1 O4 73.85(15)
C10 C9 N1 O4 -39.80(16)
C18 C17 N2 C21 63.88(14)
C9 C17 N2 C21 -166.40(10)
C18 C17 N2 C22 -167.21(11)
C9 C17 N2 C22 -37.49(12)
C20 C21 N2 C17 -58.79(15)
C20 C21 N2 C22 177.76(12)
C23 C22 N2 C17 168.07(10)
C10 C22 N2 C17 43.95(12)
C29 C22 N2 C17 -76.77(13)
C23 C22 N2 C21 -66.33(15)
C10 C22 N2 C21 169.55(11)
C29 C22 N2 C21 48.83(16)
O5 C29 N3 C28 179.32(13)
C22 C29 N3 C28 -1.88(16)
C27 C28 N3 C29 -178.18(15)
C23 C28 N3 C29 1.07(17)
C3 C2 O1 C1 16.0(3)
C7 C2 O1 C1 -165.1(2)
C11 C16 O2 C8 -30.37(17)
C15 C16 O2 C8 150.56(13)
C5 C8 O2 C16 -163.66(11)
C9 C8 O2 C16 63.46(14)
